data_4025561
loop_
_publ_author_name
'Hua Yang'
'Rich G. Carter'

_publ_section_title
;
 Development of an Enantioselective Route toward the Lycopodium Alkaloids:
 Total Synthesis of Lycopodine
;
_journal_name_full 'Journal of Organic Chemistry'
_journal_page_first 4929
_journal_page_last 4938
_journal_paper_doi 10.1021/jo100916x
_journal_volume 75
_journal_year 2010
_chemical_formula_sum 'C18 H23 N O3 S'
_chemical_formula_weight 333.43
_chemical_name_systematic
;

 ?

;
_space_group_IT_number 14
_symmetry_cell_setting monoclinic
_symmetry_space_group_name_Hall '-P 2ybc'
_symmetry_space_group_name_H-M 'P 1 21/c 1'
_atom_sites_solution_hydrogens geom
_atom_sites_solution_primary direct
_atom_sites_solution_secondary difmap
_audit_creation_method SHELXLTL
_cell_angle_alpha 90.00
_cell_angle_beta 98.059(7)
_cell_angle_gamma 90.00
_cell_formula_units_Z 4
_cell_length_a 8.254(3)
_cell_length_b 7.650(3)
_cell_length_c 25.887(9)
_cell_measurement_reflns_used 3366
_cell_measurement_temperature 173(2)
_cell_measurement_theta_max 27.50
_cell_measurement_theta_min 2.49
_cell_volume 1618.4(10)
_computing_cell_refinement 'Bruker SMART'
_computing_data_collection 'Bruker SMART'
_computing_data_reduction 'Bruker SAINT'
_computing_molecular_graphics 'Bruker SHELXTL'
_computing_publication_material 'Bruker SHELXTL'
_computing_structure_refinement 'Bruker SHELXTL'
_computing_structure_solution 'Bruker SHELXTL'
_diffrn_ambient_temperature 173(2)
_diffrn_measured_fraction_theta_full 0.997
_diffrn_measured_fraction_theta_max 0.997
_diffrn_measurement_device_type 'CCD area detector'
_diffrn_measurement_method 'phi and omega scans'
_diffrn_radiation_monochromator graphite
_diffrn_radiation_source 'fine-focus sealed tube'
_diffrn_radiation_type MoK\a
_diffrn_radiation_wavelength 0.71073
_diffrn_reflns_av_R_equivalents 0.0395
_diffrn_reflns_av_sigmaI/netI 0.0335
_diffrn_reflns_limit_h_max 10
_diffrn_reflns_limit_h_min -10
_diffrn_reflns_limit_k_max 9
_diffrn_reflns_limit_k_min -9
_diffrn_reflns_limit_l_max 33
_diffrn_reflns_limit_l_min -33
_diffrn_reflns_number 17815
_diffrn_reflns_theta_full 27.50
_diffrn_reflns_theta_max 27.50
_diffrn_reflns_theta_min 1.59
_exptl_absorpt_coefficient_mu 0.215
_exptl_absorpt_correction_T_max 0.9851
_exptl_absorpt_correction_T_min 0.9562
_exptl_absorpt_correction_type multi-scan
_exptl_absorpt_process_details SADABS
_exptl_crystal_colour colorless
_exptl_crystal_density_diffrn 1.368
_exptl_crystal_density_meas 0
_exptl_crystal_density_method 'not measured'
_exptl_crystal_description block
_exptl_crystal_F_000 712
_exptl_crystal_size_max 0.21
_exptl_crystal_size_mid 0.13
_exptl_crystal_size_min 0.07
_refine_diff_density_max 0.414
_refine_diff_density_min -0.268
_refine_diff_density_rms 0.051
_refine_ls_extinction_method none
_refine_ls_goodness_of_fit_ref 1.045
_refine_ls_hydrogen_treatment refall
_refine_ls_matrix_type full
_refine_ls_number_parameters 300
_refine_ls_number_reflns 3708
_refine_ls_number_restraints 0
_refine_ls_restrained_S_all 1.045
_refine_ls_R_factor_all 0.0603
_refine_ls_R_factor_gt 0.0455
_refine_ls_shift/su_max 0.001
_refine_ls_shift/su_mean 0.000
_refine_ls_structure_factor_coef Fsqd
_refine_ls_weighting_details 'calc w=1/[\s^2^(Fo^2^)+(0.0595P)^2^+0.4882P] where P=(Fo^2^+2Fc^2^)/3'
_refine_ls_weighting_scheme calc
_refine_ls_wR_factor_gt 0.1088
_refine_ls_wR_factor_ref 0.1189
_reflns_number_gt 2972
_reflns_number_total 3708
_reflns_threshold_expression >2sigma(I)
_cod_data_source_file jo100916x_si_006.cif
_cod_data_source_block rc20
_cod_depositor_comments
;
The following automatic conversions were performed:

'_symmetry_cell_setting' value 'Monoclinic' changed to 'monoclinic'
according to the built-in table from CIF Core dictionary named
'cif_core.dic' version 2.4.1 from 2010-06-29.

Automatic conversion script
Id: cif_fix_values 1646 2011-03-28 12:23:43Z adriana 
;
_cod_original_cell_volume 1618.5(10)
_cod_database_code 4025561

loop_
_symmetry_equiv_pos_as_xyz
'x, y, z'
'-x, y+1/2, -z+1/2'
'-x, -y, -z'
'x, -y-1/2, z-1/2'

loop_
_atom_site_label
_atom_site_type_symbol
_atom_site_fract_x
_atom_site_fract_y
_atom_site_fract_z
_atom_site_U_iso_or_equiv
_atom_site_adp_type
_atom_site_occupancy
_atom_site_symmetry_multiplicity
_atom_site_calc_flag
_atom_site_refinement_flags
_atom_site_disorder_assembly
_atom_site_disorder_group
S1 S 0.32519(5) 0.91288(6) 0.342179(18) 0.02721(14) Uani 1 1 d . . .
O1 O 0.19211(19) 0.9045(2) 0.50170(6) 0.0561(5) Uani 1 1 d . . .
O2 O 0.18053(16) 0.88971(19) 0.30463(6) 0.0424(4) Uani 1 1 d . . .
O3 O 0.36125(18) 0.78252(17) 0.38223(5) 0.0405(4) Uani 1 1 d . . .
N1 N 0.04083(19) 1.2080(2) 0.33705(6) 0.0315(4) Uani 1 1 d . . .
C1 C 0.3218(2) 1.1271(2) 0.37238(7) 0.0255(4) Uani 1 1 d . . .
C2 C 0.1508(2) 1.1817(2) 0.38590(7) 0.0255(4) Uani 1 1 d . . .
C3 C 0.1740(3) 1.3614(3) 0.41318(8) 0.0379(5) Uani 1 1 d . . .
C4 C 0.2933(3) 1.3460(3) 0.46364(10) 0.0517(6) Uani 1 1 d . . .
C5 C 0.4617(3) 1.3008(4) 0.44950(12) 0.0533(7) Uani 1 1 d . . .
C6 C 0.4581(2) 1.1308(3) 0.41882(8) 0.0365(5) Uani 1 1 d . . .
C7 C 0.0873(2) 1.0470(3) 0.42262(7) 0.0304(4) Uani 1 1 d . . .
C8 C 0.1773(2) 1.0412(3) 0.47731(8) 0.0419(5) Uani 1 1 d . . .
C9 C 0.2349(3) 1.2117(4) 0.50132(9) 0.0558(7) Uani 1 1 d . . .
C10 C -0.1205(3) 1.2799(3) 0.34263(10) 0.0425(5) Uani 1 1 d . . .
C11 C -0.1007(3) 1.4570(3) 0.36840(11) 0.0536(6) Uani 1 1 d . . .
C12 C 0.0097(3) 1.4442(3) 0.42032(10) 0.0487(6) Uani 1 1 d . . .
C13 C 0.4939(2) 0.9241(2) 0.30703(7) 0.0239(4) Uani 1 1 d . . .
C14 C 0.6452(2) 0.8604(2) 0.32946(8) 0.0288(4) Uani 1 1 d . . .
C15 C 0.7743(2) 0.8635(3) 0.30064(9) 0.0356(4) Uani 1 1 d . . .
C16 C 0.7527(3) 0.9287(3) 0.25056(9) 0.0385(5) Uani 1 1 d . . .
C17 C 0.6018(3) 0.9914(3) 0.22849(8) 0.0369(5) Uani 1 1 d . . .
C18 C 0.4715(2) 0.9902(2) 0.25666(7) 0.0309(4) Uani 1 1 d . . .
H1 H 0.347(2) 1.199(3) 0.3447(8) 0.033(5) Uiso 1 1 d . . .
H3 H 0.218(2) 1.438(3) 0.3891(8) 0.033(5) Uiso 1 1 d . . .
H4 H 0.300(3) 1.456(4) 0.4797(10) 0.068(8) Uiso 1 1 d . . .
H5A H 0.539(3) 1.291(3) 0.4808(10) 0.058(7) Uiso 1 1 d . . .
H5B H 0.490(3) 1.394(3) 0.4278(9) 0.046(7) Uiso 1 1 d . . .
H6A H 0.441(3) 1.029(3) 0.4413(9) 0.047(6) Uiso 1 1 d . . .
H6B H 0.556(3) 1.115(3) 0.4054(8) 0.041(6) Uiso 1 1 d . . .
H7A H 0.086(2) 0.929(3) 0.4079(7) 0.025(5) Uiso 1 1 d . . .
H7B H -0.022(3) 1.077(3) 0.4274(8) 0.036(6) Uiso 1 1 d . . .
H9A H 0.322(3) 1.194(3) 0.5305(11) 0.066(8) Uiso 1 1 d . . .
H9B H 0.137(3) 1.258(3) 0.5152(10) 0.062(7) Uiso 1 1 d . . .
H10A H -0.184(3) 1.288(3) 0.3088(9) 0.048(6) Uiso 1 1 d . . .
H10B H -0.182(3) 1.203(3) 0.3636(8) 0.040(6) Uiso 1 1 d . . .
H11A H -0.053(3) 1.538(4) 0.3431(11) 0.076(9) Uiso 1 1 d . . .
H11B H -0.207(3) 1.509(3) 0.3727(9) 0.060(7) Uiso 1 1 d . . .
H12A H 0.037(3) 1.557(4) 0.4369(10) 0.068(8) Uiso 1 1 d . . .
H12B H -0.043(3) 1.378(3) 0.4425(10) 0.053(7) Uiso 1 1 d . . .
H14 H 0.661(2) 0.815(3) 0.3628(8) 0.036(6) Uiso 1 1 d . . .
H15 H 0.877(3) 0.820(3) 0.3145(8) 0.041(6) Uiso 1 1 d . . .
H16 H 0.838(3) 0.927(3) 0.2312(8) 0.044(6) Uiso 1 1 d . . .
H17 H 0.579(3) 1.032(3) 0.1953(9) 0.042(6) Uiso 1 1 d . . .
H18 H 0.370(3) 1.028(3) 0.2430(8) 0.038(6) Uiso 1 1 d . . .
H1N H 0.026(3) 1.109(3) 0.3180(9) 0.049(7) Uiso 1 1 d . . .

loop_
_atom_site_aniso_label
_atom_site_aniso_U_11
_atom_site_aniso_U_22
_atom_site_aniso_U_33
_atom_site_aniso_U_23
_atom_site_aniso_U_13
_atom_site_aniso_U_12
S1 0.0248(2) 0.0251(2) 0.0343(3) -0.00584(17) 0.01336(18) -0.00219(16)
O1 0.0448(9) 0.0835(13) 0.0438(9) 0.0292(9) 0.0201(7) 0.0199(8)
O2 0.0231(7) 0.0501(9) 0.0548(9) -0.0256(7) 0.0083(6) -0.0041(6)
O3 0.0509(9) 0.0288(7) 0.0475(8) 0.0052(6) 0.0273(7) 0.0006(6)
N1 0.0309(8) 0.0322(9) 0.0327(9) 0.0026(7) 0.0084(7) 0.0065(7)
C1 0.0267(9) 0.0229(8) 0.0295(9) -0.0041(7) 0.0132(7) -0.0030(7)
C2 0.0270(9) 0.0234(8) 0.0281(9) -0.0003(7) 0.0105(7) 0.0015(7)
C3 0.0419(12) 0.0281(10) 0.0468(12) -0.0077(9) 0.0169(10) 0.0011(8)
C4 0.0468(13) 0.0494(14) 0.0586(15) -0.0324(12) 0.0062(11) 0.0023(11)
C5 0.0411(13) 0.0557(16) 0.0621(16) -0.0295(13) 0.0033(12) -0.0065(11)
C6 0.0259(10) 0.0430(12) 0.0412(11) -0.0137(9) 0.0071(8) -0.0016(8)
C7 0.0287(10) 0.0339(10) 0.0315(10) 0.0039(8) 0.0144(8) 0.0055(8)
C8 0.0337(11) 0.0645(14) 0.0313(10) 0.0054(10) 0.0180(8) 0.0142(10)
C9 0.0533(15) 0.0839(19) 0.0309(12) -0.0136(12) 0.0085(11) 0.0180(14)
C10 0.0346(11) 0.0458(13) 0.0480(13) 0.0101(10) 0.0090(10) 0.0143(9)
C11 0.0522(15) 0.0377(12) 0.0745(17) 0.0084(12) 0.0215(13) 0.0222(11)
C12 0.0552(15) 0.0333(12) 0.0620(15) -0.0093(11) 0.0242(12) 0.0100(10)
C13 0.0234(8) 0.0226(8) 0.0271(9) -0.0036(6) 0.0091(7) 0.0000(6)
C14 0.0272(9) 0.0281(9) 0.0315(10) 0.0007(7) 0.0051(7) 0.0016(7)
C15 0.0249(10) 0.0302(10) 0.0531(12) -0.0029(9) 0.0109(9) 0.0023(8)
C16 0.0408(12) 0.0297(10) 0.0514(13) -0.0062(9) 0.0291(10) -0.0022(8)
C17 0.0568(13) 0.0282(10) 0.0296(10) 0.0005(8) 0.0200(9) 0.0024(9)
C18 0.0358(11) 0.0273(9) 0.0300(10) -0.0017(7) 0.0065(8) 0.0063(8)

loop_
_atom_type_symbol
_atom_type_description
_atom_type_scat_dispersion_real
_atom_type_scat_dispersion_imag
_atom_type_scat_source
C C 0.0033 0.0016 'International Tables Vol C Tables 4.2.6.8 and 6.1.1.4'
H H 0.0000 0.0000 'International Tables Vol C Tables 4.2.6.8 and 6.1.1.4'
N N 0.0061 0.0033 'International Tables Vol C Tables 4.2.6.8 and 6.1.1.4'
O O 0.0106 0.0060 'International Tables Vol C Tables 4.2.6.8 and 6.1.1.4'
S S 0.1246 0.1234 'International Tables Vol C Tables 4.2.6.8 and 6.1.1.4'

loop_
_geom_angle_atom_site_label_1
_geom_angle_atom_site_label_2
_geom_angle_atom_site_label_3
_geom_angle
_geom_angle_site_symmetry_1
_geom_angle_site_symmetry_3
_geom_angle_publ_flag
O3 S1 O2 117.96(9) . . ?
O3 S1 C13 107.81(8) . . ?
O2 S1 C13 107.25(9) . . ?
O3 S1 C1 109.20(9) . . ?
O2 S1 C1 109.86(8) . . ?
C13 S1 C1 103.80(8) . . ?
C2 N1 C10 115.36(16) . . ?
C2 N1 H1N 112.2(15) . . ?
C10 N1 H1N 108.3(16) . . ?
C6 C1 C2 114.12(14) . . ?
C6 C1 S1 107.54(13) . . ?
C2 C1 S1 114.05(12) . . ?
C6 C1 H1 111.8(12) . . ?
C2 C1 H1 108.3(12) . . ?
S1 C1 H1 100.2(12) . . ?
N1 C2 C7 113.64(15) . . ?
N1 C2 C3 107.13(15) . . ?
C7 C2 C3 110.09(15) . . ?
N1 C2 C1 108.33(14) . . ?
C7 C2 C1 110.87(14) . . ?
C3 C2 C1 106.46(15) . . ?
C4 C3 C12 113.86(18) . . ?
C4 C3 C2 110.24(17) . . ?
C12 C3 C2 111.62(18) . . ?
C4 C3 H3 110.0(12) . . ?
C12 C3 H3 104.5(12) . . ?
C2 C3 H3 106.2(12) . . ?
C5 C4 C3 108.2(2) . . ?
C5 C4 C9 112.2(2) . . ?
C3 C4 C9 111.9(2) . . ?
C5 C4 H4 108.2(17) . . ?
C3 C4 H4 107.5(16) . . ?
C9 C4 H4 108.8(17) . . ?
C6 C5 C4 111.50(19) . . ?
C6 C5 H5A 109.6(16) . . ?
C4 C5 H5A 109.6(15) . . ?
C6 C5 H5B 108.7(14) . . ?
C4 C5 H5B 106.0(15) . . ?
H5A C5 H5B 111(2) . . ?
C5 C6 C1 112.65(19) . . ?
C5 C6 H6A 110.8(14) . . ?
C1 C6 H6A 107.3(13) . . ?
C5 C6 H6B 110.4(13) . . ?
C1 C6 H6B 106.7(13) . . ?
H6A C6 H6B 108.7(18) . . ?
C8 C7 C2 115.72(17) . . ?
C8 C7 H7A 108.4(11) . . ?
C2 C7 H7A 111.0(11) . . ?
C8 C7 H7B 103.6(12) . . ?
C2 C7 H7B 109.1(12) . . ?
H7A C7 H7B 108.5(17) . . ?
O1 C8 C9 122.1(2) . . ?
O1 C8 C7 120.9(2) . . ?
C9 C8 C7 116.9(2) . . ?
C8 C9 C4 115.38(18) . . ?
C8 C9 H9A 110.8(16) . . ?
C4 C9 H9A 108.7(16) . . ?
C8 C9 H9B 103.7(15) . . ?
C4 C9 H9B 109.4(15) . . ?
H9A C9 H9B 109(2) . . ?
N1 C10 C11 109.67(19) . . ?
N1 C10 H10A 108.8(14) . . ?
C11 C10 H10A 111.1(14) . . ?
N1 C10 H10B 111.9(12) . . ?
C11 C10 H10B 109.0(12) . . ?
H10A C10 H10B 106.3(18) . . ?
C10 C11 C12 110.39(19) . . ?
C10 C11 H11A 106.8(16) . . ?
C12 C11 H11A 111.7(16) . . ?
C10 C11 H11B 111.6(15) . . ?
C12 C11 H11B 111.1(14) . . ?
H11A C11 H11B 105(2) . . ?
C11 C12 C3 110.58(19) . . ?
C11 C12 H12A 113.9(16) . . ?
C3 C12 H12A 105.6(17) . . ?
C11 C12 H12B 108.1(15) . . ?
C3 C12 H12B 110.6(16) . . ?
H12A C12 H12B 108(2) . . ?
C18 C13 C14 120.96(17) . . ?
C18 C13 S1 119.37(14) . . ?
C14 C13 S1 119.62(14) . . ?
C15 C14 C13 118.91(18) . . ?
C15 C14 H14 119.6(13) . . ?
C13 C14 H14 121.5(13) . . ?
C16 C15 C14 120.38(19) . . ?
C16 C15 H15 118.9(13) . . ?
C14 C15 H15 120.7(13) . . ?
C15 C16 C17 120.37(18) . . ?
C15 C16 H16 119.9(14) . . ?
C17 C16 H16 119.7(14) . . ?
C16 C17 C18 120.19(19) . . ?
C16 C17 H17 124.4(14) . . ?
C18 C17 H17 115.3(14) . . ?
C17 C18 C13 119.19(18) . . ?
C17 C18 H18 122.5(14) . . ?
C13 C18 H18 118.3(14) . . ?

loop_
_geom_bond_atom_site_label_1
_geom_bond_atom_site_label_2
_geom_bond_distance
_geom_bond_site_symmetry_2
_geom_bond_publ_flag
S1 O3 1.4392(15) . ?
S1 O2 1.4410(15) . ?
S1 C13 1.7692(18) . ?
S1 C1 1.8173(18) . ?
O1 C8 1.218(3) . ?
N1 C2 1.463(2) . ?
N1 C10 1.467(3) . ?
N1 H1N 0.90(2) . ?
C1 C6 1.527(3) . ?
C1 C2 1.558(2) . ?
C1 H1 0.95(2) . ?
C2 C7 1.543(2) . ?
C2 C3 1.545(3) . ?
C3 C4 1.526(3) . ?
C3 C12 1.531(3) . ?
C3 H3 0.96(2) . ?
C4 C5 1.526(3) . ?
C4 C9 1.540(4) . ?
C4 H4 0.94(3) . ?
C5 C6 1.522(3) . ?
C5 H5A 0.96(3) . ?
C5 H5B 0.96(2) . ?
C6 H6A 0.99(2) . ?
C6 H6B 0.93(2) . ?
C7 C8 1.505(3) . ?
C7 H7A 0.979(19) . ?
C7 H7B 0.96(2) . ?
C8 C9 1.494(4) . ?
C9 H9A 0.98(3) . ?
C9 H9B 0.99(3) . ?
C10 C11 1.509(3) . ?
C10 H10A 0.96(2) . ?
C10 H10B 0.99(2) . ?
C11 C12 1.518(4) . ?
C11 H11A 1.02(3) . ?
C11 H11B 0.98(3) . ?
C12 H12A 0.97(3) . ?
C12 H12B 0.92(3) . ?
C13 C18 1.387(3) . ?
C13 C14 1.390(3) . ?
C14 C15 1.384(3) . ?
C14 H14 0.92(2) . ?
C15 C16 1.377(3) . ?
C15 H15 0.93(2) . ?
C16 C17 1.381(3) . ?
C16 H16 0.92(2) . ?
C17 C18 1.382(3) . ?
C17 H17 0.91(2) . ?
C18 H18 0.91(2) . ?

loop_
_geom_hbond_atom_site_label_D
_geom_hbond_atom_site_label_H
_geom_hbond_atom_site_label_A
_geom_hbond_distance_DH
_geom_hbond_distance_HA
_geom_hbond_distance_DA
_geom_hbond_angle_DHA
_geom_hbond_site_symmetry_A
N1 H1N O2 0.90(2) 2.17(2) 2.869(2) 134(2) .

loop_
_geom_torsion_atom_site_label_1
_geom_torsion_atom_site_label_2
_geom_torsion_atom_site_label_3
_geom_torsion_atom_site_label_4
_geom_torsion
_geom_torsion_site_symmetry_1
_geom_torsion_site_symmetry_2
_geom_torsion_site_symmetry_3
_geom_torsion_site_symmetry_4
_geom_torsion_publ_flag
O3 S1 C1 C6 38.13(15) . . . . ?
O2 S1 C1 C6 168.94(13) . . . . ?
C13 S1 C1 C6 -76.64(14) . . . . ?
O3 S1 C1 C2 -89.49(14) . . . . ?
O2 S1 C1 C2 41.32(15) . . . . ?
C13 S1 C1 C2 155.74(13) . . . . ?
C10 N1 C2 C7 63.2(2) . . . . ?
C10 N1 C2 C3 -58.7(2) . . . . ?
C10 N1 C2 C1 -173.15(16) . . . . ?
C6 C1 C2 N1 168.28(15) . . . . ?
S1 C1 C2 N1 -67.56(16) . . . . ?
C6 C1 C2 C7 -66.4(2) . . . . ?
S1 C1 C2 C7 57.78(18) . . . . ?
C6 C1 C2 C3 53.4(2) . . . . ?
S1 C1 C2 C3 177.51(13) . . . . ?
N1 C2 C3 C4 -177.73(16) . . . . ?
C7 C2 C3 C4 58.2(2) . . . . ?
C1 C2 C3 C4 -62.0(2) . . . . ?
N1 C2 C3 C12 54.7(2) . . . . ?
C7 C2 C3 C12 -69.3(2) . . . . ?
C1 C2 C3 C12 170.42(18) . . . . ?
C12 C3 C4 C5 -167.5(2) . . . . ?
C2 C3 C4 C5 66.1(2) . . . . ?
C12 C3 C4 C9 68.4(3) . . . . ?
C2 C3 C4 C9 -57.9(2) . . . . ?
C3 C4 C5 C6 -58.8(3) . . . . ?
C9 C4 C5 C6 65.1(3) . . . . ?
C4 C5 C6 C1 50.7(3) . . . . ?
C2 C1 C6 C5 -49.1(2) . . . . ?
S1 C1 C6 C5 -176.68(17) . . . . ?
N1 C2 C7 C8 -168.20(15) . . . . ?
C3 C2 C7 C8 -48.0(2) . . . . ?
C1 C2 C7 C8 69.5(2) . . . . ?
C2 C7 C8 O1 -147.41(18) . . . . ?
C2 C7 C8 C9 37.4(2) . . . . ?
O1 C8 C9 C4 148.9(2) . . . . ?
C7 C8 C9 C4 -35.9(3) . . . . ?
C5 C4 C9 C8 -75.3(3) . . . . ?
C3 C4 C9 C8 46.5(3) . . . . ?
C2 N1 C10 C11 60.5(2) . . . . ?
N1 C10 C11 C12 -55.9(3) . . . . ?
C10 C11 C12 C3 54.9(3) . . . . ?
C4 C3 C12 C11 179.3(2) . . . . ?
C2 C3 C12 C11 -55.1(3) . . . . ?
O3 S1 C13 C18 157.59(14) . . . . ?
O2 S1 C13 C18 29.62(17) . . . . ?
C1 S1 C13 C18 -86.65(16) . . . . ?
O3 S1 C13 C14 -19.93(17) . . . . ?
O2 S1 C13 C14 -147.90(15) . . . . ?
C1 S1 C13 C14 95.83(15) . . . . ?
C18 C13 C14 C15 -0.1(3) . . . . ?
S1 C13 C14 C15 177.39(14) . . . . ?
C13 C14 C15 C16 -0.1(3) . . . . ?
C14 C15 C16 C17 -0.1(3) . . . . ?
C15 C16 C17 C18 0.4(3) . . . . ?
C16 C17 C18 C13 -0.5(3) . . . . ?
C14 C13 C18 C17 0.4(3) . . . . ?
S1 C13 C18 C17 -177.09(14) . . . . ?
